data_2017010
loop_
_publ_author_name
'Acosta, Lina M.'
'Bahsas, Ali'
'Palma, Alirio'
'Cobo, Justo'
'Hursthouse, Michael B.'
'Glidewell, Christopher'

_publ_section_title
;
 4-Hydroxy-2-vinyl-2,3,4,5-tetrahydro-1-benzazepine and its 7-fluoro
 and 7-chloro analogues are isomorphous but not strictly isostructural
;
_journal_coeditor_code GG3188
_journal_issue 3
_journal_name_full 'Acta Crystallographica Section C'
_journal_page_first o92
_journal_page_last o96
_journal_paper_doi 10.1107/S0108270109003370
_journal_volume 65
_journal_year 2009
_chemical_formula_iupac 'C12 H15 N O'
_chemical_formula_moiety 'C12 H15 N O'
_chemical_formula_sum 'C12 H15 N O'
_chemical_formula_weight 189.25
_chemical_name_systematic
;
4-Hydroxy-2-vinyl-2,3,4,5-tetrahydro-1-benzazepine
;
_space_group_IT_number 14
_symmetry_cell_setting monoclinic
_symmetry_space_group_name_Hall '-P 2yn'
_symmetry_space_group_name_H-M 'P 1 21/n 1'
_atom_sites_solution_hydrogens geom
_atom_sites_solution_primary direct
_atom_sites_solution_secondary difmap
_cell_angle_alpha 90.00
_cell_angle_beta 92.94(2)
_cell_angle_gamma 90.00
_cell_formula_units_Z 4
_cell_length_a 10.3466(13)
_cell_length_b 7.488(3)
_cell_length_c 13.227(9)
_cell_measurement_reflns_used 2360
_cell_measurement_temperature 120(2)
_cell_measurement_theta_max 27.50
_cell_measurement_theta_min 3.08
_cell_volume 1023.4(8)
_computing_cell_refinement 'DIRAX/LSQ (Duisenberg <i>et al.</i>,  2000)'
_computing_data_collection 'COLLECT (Hooft, 1999)'
_computing_data_reduction 'EVALCCD (Duisenberg <i>et al.</i>,  2003)'
_computing_molecular_graphics 'PLATON (Spek, 2003)'
_computing_publication_material 'SHELXL97 (Sheldrick, 2008) and PRPKAPPA (Ferguson, 1999)'
_computing_structure_refinement 'OSCAIL (McArdle, 2003) and SHELXL97 (Sheldrick, 2008)'
_computing_structure_solution 'Sir2004 (Burla <i>et al.</i>,  2005)'
_diffrn_ambient_temperature 120(2)
_diffrn_detector_area_resol_mean 9.091
_diffrn_measured_fraction_theta_full 0.999
_diffrn_measured_fraction_theta_max 0.999
_diffrn_measurement_device_type 'Bruker--Nonius KappaCCD'
_diffrn_measurement_method '\f & \w scans'
_diffrn_radiation_monochromator graphite
_diffrn_radiation_source 'Bruker-Nonius FR591 rotating anode'
_diffrn_radiation_type 'Mo K\a'
_diffrn_radiation_wavelength 0.71073
_diffrn_reflns_av_R_equivalents 0.0662
_diffrn_reflns_av_sigmaI/netI 0.0425
_diffrn_reflns_limit_h_max 13
_diffrn_reflns_limit_h_min -13
_diffrn_reflns_limit_k_max 9
_diffrn_reflns_limit_k_min -9
_diffrn_reflns_limit_l_max 17
_diffrn_reflns_limit_l_min -17
_diffrn_reflns_number 23550
_diffrn_reflns_theta_full 27.50
_diffrn_reflns_theta_max 27.50
_diffrn_reflns_theta_min 3.08
_diffrn_standards_decay_% 0
_diffrn_standards_number 0
_exptl_absorpt_coefficient_mu 0.078
_exptl_absorpt_correction_T_max 0.994
_exptl_absorpt_correction_T_min 0.978
_exptl_absorpt_correction_type multi-scan
_exptl_absorpt_process_details '(SADABS; Version 2.10; Sheldrick, 2003)'
_exptl_crystal_colour colourless
_exptl_crystal_density_diffrn 1.228
_exptl_crystal_density_method 'not measured'
_exptl_crystal_description plate
_exptl_crystal_F_000 408
_exptl_crystal_size_max 0.39
_exptl_crystal_size_mid 0.36
_exptl_crystal_size_min 0.08
_refine_diff_density_max 0.267
_refine_diff_density_min -0.254
_refine_ls_extinction_method none
_refine_ls_goodness_of_fit_ref 1.114
_refine_ls_hydrogen_treatment constr
_refine_ls_matrix_type full
_refine_ls_number_parameters 127
_refine_ls_number_reflns 2360
_refine_ls_number_restraints 0
_refine_ls_restrained_S_all 1.114
_refine_ls_R_factor_all 0.0934
_refine_ls_R_factor_gt 0.0526
_refine_ls_shift/su_max 0.001
_refine_ls_shift/su_mean 0.000
_refine_ls_structure_factor_coef Fsqd
_refine_ls_weighting_details 'w=1/[\s^2^(Fo^2^)+(0.0322P)^2^+0.6437P] where P=(Fo^2^+2Fc^2^)/3'
_refine_ls_weighting_scheme calc
_refine_ls_wR_factor_gt 0.0961
_refine_ls_wR_factor_ref 0.1118
_reflns_number_gt 1626
_reflns_number_total 2360
_reflns_threshold_expression I>2\s(I)
_cod_data_source_file gg3188.cif
_cod_data_source_block I
_cod_depositor_comments
;
The following automatic conversions were performed:
'_exptl_absorpt_correction_type' value 'Multi-scan' changed to
'multi-scan' according to
'/home/saulius/struct/CIF-dictionaries/cif_core.dic' dictionary named
'cif_core.dic' version 2.4.1 from 2010-06-29.

Automatic conversion script
Id: cif_fix_enum 1527 2010-12-29 10:47:43Z saulius 

The following automatic conversions were performed:

'_exptl_absorpt_correction_type' value 'Multi-scan' changed to
'multi-scan' according to
/home/saulius/struct/CIF-dictionaries/cif_core.dic dictionary named
'cif_core.dic' version 2.4.1 from 2010-06-29.

Automatic conversion script
Id: cif_fix_values 1715 2011-07-08 13:25:40Z adriana 
;
_cod_original_sg_symbol_H-M 'P 21/n'
_cod_database_code 2017010
_cod_database_fobs_code 2017010

loop_
_symmetry_equiv_pos_as_xyz
'x, y, z'
'-x+1/2, y+1/2, -z+1/2'
'-x, -y, -z'
'x-1/2, -y-1/2, z-1/2'

loop_
_atom_site_type_symbol
_atom_site_label
_atom_site_fract_x
_atom_site_fract_y
_atom_site_fract_z
_atom_site_U_iso_or_equiv
_atom_site_adp_type
_atom_site_calc_flag
_atom_site_refinement_flags
_atom_site_occupancy
_atom_site_disorder_assembly
_atom_site_disorder_group
O O41 0.28224(13) 0.19700(16) 0.16073(9) 0.0227(3) Uani d . 1 . .
H H41 0.2451 0.2231 0.2190 0.034 Uiso d R 1 . .
N N1 0.31988(14) 0.78135(19) 0.13757(11) 0.0164(3) Uani d . 1 . .
H H1 0.3032 0.9044 0.1234 0.020 Uiso d R 1 . .
C C2 0.24668(17) 0.6723(2) 0.05959(13) 0.0168(4) Uani d . 1 . .
H H2 0.2999 0.6598 -0.0010 0.020 Uiso calc R 1 . .
C C3 0.21564(17) 0.4864(2) 0.09936(13) 0.0179(4) Uani d . 1 . .
H H31 0.1568 0.4266 0.0486 0.021 Uiso calc R 1 . .
H H32 0.1678 0.5008 0.1618 0.021 Uiso calc R 1 . .
C C4 0.32985(17) 0.3634(2) 0.12308(13) 0.0177(4) Uani d . 1 . .
H H4 0.3733 0.3390 0.0587 0.021 Uiso calc R 1 . .
C C5 0.43098(17) 0.4385(2) 0.20023(13) 0.0180(4) Uani d . 1 . .
H H51 0.3857 0.4769 0.2607 0.022 Uiso calc R 1 . .
H H52 0.4903 0.3402 0.2216 0.022 Uiso calc R 1 . .
C C5A 0.51177(17) 0.5928(2) 0.16630(12) 0.0171(4) Uani d . 1 . .
C C6 0.64588(17) 0.5760(3) 0.16766(13) 0.0222(4) Uani d . 1 . .
H H6 0.6841 0.4634 0.1835 0.027 Uiso calc R 1 . .
C C7 0.72502(19) 0.7190(3) 0.14649(14) 0.0276(5) Uani d . 1 . .
H H7 0.8163 0.7044 0.1477 0.033 Uiso calc R 1 . .
C C8 0.66985(19) 0.8834(3) 0.12364(14) 0.0270(5) Uani d . 1 . .
H H8 0.7234 0.9826 0.1100 0.032 Uiso calc R 1 . .
C C9 0.53673(18) 0.9033(3) 0.12056(13) 0.0219(4) Uani d . 1 . .
H H9 0.4993 1.0164 0.1046 0.026 Uiso calc R 1 . .
C C9A 0.45700(17) 0.7586(2) 0.14075(12) 0.0165(4) Uani d . 1 . .
C C21 0.12223(17) 0.7663(2) 0.02877(14) 0.0211(4) Uani d . 1 . .
H H21 0.0741 0.8166 0.0810 0.025 Uiso calc R 1 . .
C C22 0.07487(19) 0.7844(3) -0.06481(15) 0.0249(4) Uani d . 1 . .
H H221 0.1201 0.7361 -0.1192 0.030 Uiso calc R 1 . .
H H222 -0.0045 0.8459 -0.0780 0.030 Uiso calc R 1 . .

loop_
_atom_site_aniso_label
_atom_site_aniso_U_11
_atom_site_aniso_U_22
_atom_site_aniso_U_33
_atom_site_aniso_U_12
_atom_site_aniso_U_13
_atom_site_aniso_U_23
O41 0.0334(8) 0.0120(7) 0.0233(7) -0.0018(6) 0.0067(5) -0.0002(5)
N1 0.0200(8) 0.0110(7) 0.0182(7) 0.0000(6) 0.0007(6) -0.0011(6)
C2 0.0182(9) 0.0162(9) 0.0159(8) -0.0001(7) 0.0007(7) -0.0013(7)
C3 0.0188(9) 0.0160(9) 0.0187(9) -0.0022(7) -0.0013(7) -0.0014(7)
C4 0.0240(10) 0.0124(9) 0.0168(9) -0.0025(7) 0.0028(7) 0.0020(7)
C5 0.0230(10) 0.0146(9) 0.0164(9) 0.0043(8) -0.0002(7) 0.0016(7)
C5A 0.0191(9) 0.0203(10) 0.0117(8) -0.0005(7) -0.0013(6) -0.0034(7)
C6 0.0216(10) 0.0299(11) 0.0148(9) 0.0037(8) -0.0018(7) -0.0043(8)
C7 0.0168(9) 0.0451(14) 0.0207(9) -0.0029(9) -0.0008(7) -0.0066(9)
C8 0.0266(11) 0.0342(12) 0.0204(10) -0.0145(9) 0.0021(8) -0.0031(9)
C9 0.0276(11) 0.0198(10) 0.0182(9) -0.0058(8) 0.0004(7) -0.0003(8)
C9A 0.0192(9) 0.0187(9) 0.0115(8) -0.0028(8) -0.0006(6) -0.0028(7)
C21 0.0203(9) 0.0165(9) 0.0266(10) 0.0008(8) 0.0009(7) 0.0003(8)
C22 0.0225(10) 0.0224(10) 0.0291(11) -0.0026(8) -0.0045(8) 0.0058(8)

loop_
_atom_type_symbol
_atom_type_description
_atom_type_scat_dispersion_real
_atom_type_scat_dispersion_imag
_atom_type_scat_source
C C 0.0033 0.0016 'International Tables Vol C Tables 4.2.6.8 and 6.1.1.4'
H H 0.0000 0.0000 'International Tables Vol C Tables 4.2.6.8 and 6.1.1.4'
N N 0.0061 0.0033 'International Tables Vol C Tables 4.2.6.8 and 6.1.1.4'
O O 0.0106 0.0060 'International Tables Vol C Tables 4.2.6.8 and 6.1.1.4'

loop_
_geom_angle_atom_site_label_1
_geom_angle_atom_site_label_2
_geom_angle_atom_site_label_3
_geom_angle_site_symmetry_1
_geom_angle_site_symmetry_3
_geom_angle
_geom_angle_publ_flag
C4 O41 H41 . . 106.1 ?
C9A N1 C2 . . 115.09(13) ?
C9A N1 H1 . . 106.9 ?
C2 N1 H1 . . 108.2 ?
C4 C3 C2 . . 116.66(15) ?
C4 C3 H31 . . 108.1 ?
C2 C3 H31 . . 108.1 ?
C4 C3 H32 . . 108.1 ?
C2 C3 H32 . . 108.1 ?
H31 C3 H32 . . 107.3 ?
C5A C5 C4 . . 116.96(14) ?
C5A C5 H51 . . 108.1 ?
C4 C5 H51 . . 108.1 ?
C5A C5 H52 . . 108.1 ?
C4 C5 H52 . . 108.1 ?
H51 C5 H52 . . 107.3 ?
N1 C2 C21 . . 109.16(14) ?
N1 C2 C3 . . 111.65(14) ?
C21 C2 C3 . . 109.12(15) ?
N1 C2 H2 . . 109.0 ?
C21 C2 H2 . . 109.0 ?
C3 C2 H2 . . 109.0 ?
C8 C9 C9A . . 120.50(18) ?
C8 C9 H9 . . 119.7 ?
C9A C9 H9 . . 119.7 ?
C22 C21 C2 . . 125.14(18) ?
C22 C21 H21 . . 117.4 ?
C2 C21 H21 . . 117.4 ?
C9 C9A C5A . . 119.94(16) ?
C9 C9A N1 . . 119.88(16) ?
C5A C9A N1 . . 120.16(15) ?
C7 C6 C5A . . 121.77(19) ?
C7 C6 H6 . . 119.1 ?
C5A C6 H6 . . 119.1 ?
C6 C5A C9A . . 118.30(17) ?
C6 C5A C5 . . 119.62(17) ?
C9A C5A C5 . . 121.88(16) ?
C8 C7 C6 . . 119.36(18) ?
C8 C7 H7 . . 120.3 ?
C6 C7 H7 . . 120.3 ?
O41 C4 C3 . . 108.69(14) ?
O41 C4 C5 . . 108.77(14) ?
C3 C4 C5 . . 114.40(14) ?
O41 C4 H4 . . 108.3 ?
C3 C4 H4 . . 108.3 ?
C5 C4 H4 . . 108.3 ?
C7 C8 C9 . . 120.10(18) ?
C7 C8 H8 . . 120.0 ?
C9 C8 H8 . . 120.0 ?
C21 C22 H221 . . 120.0 ?
C21 C22 H222 . . 120.0 ?
H221 C22 H222 . . 120.0 ?

loop_
_geom_bond_atom_site_label_1
_geom_bond_atom_site_label_2
_geom_bond_site_symmetry_2
_geom_bond_distance
_geom_bond_publ_flag
N1 C2 . 1.491(2) ?
C2 H2 . 1.0000 ?
N1 H1 . 0.9541 ?
C2 C3 . 1.528(2) ?
C3 H31 . 0.9900 ?
C3 H32 . 0.9900 ?
C3 C4 . 1.518(2) ?
C4 H4 . 1.0000 ?
C4 O41 . 1.438(2) ?
O41 H41 . 0.90 ?
C4 C5 . 1.531(2) ?
C5 C5A . 1.508(2) ?
C5 H51 . 0.9900 ?
C5 H52 . 0.9900 ?
C5A C6 . 1.392(3) ?
C6 H6 . 0.9500 ?
C6 C7 . 1.385(3) ?
C7 H7 . 0.9500 ?
C7 C8 . 1.383(3) ?
C8 H8 . 0.9500 ?
C8 C9 . 1.384(3) ?
C9 C9A . 1.396(2) ?
C9 H9 . 0.9500 ?
C9A N1 . 1.427(2) ?
C9A C5A . 1.399(3) ?
C2 C21 . 1.505(2) ?
C21 C22 . 1.315(3) ?
C21 H21 . 0.9500 ?
C22 H221 . 0.9500 ?
C22 H222 . 0.9500 ?

loop_
_geom_hbond_atom_site_label_D
_geom_hbond_atom_site_label_H
_geom_hbond_atom_site_label_A
_geom_hbond_site_symmetry_A
_geom_hbond_distance_DH
_geom_hbond_distance_HA
_geom_hbond_distance_DA
_geom_hbond_angle_DHA
_geom_hbond_publ_flag
N1 H1 O41 1_565 0.95 2.26 3.154(3) 156 no
O41 H41 N1 2_545 0.90 2.09 2.987(3) 173 no
C4 H4 Cg 3_665 1.00 2.79 3.749(3) 161 no

loop_
_geom_torsion_atom_site_label_1
_geom_torsion_atom_site_label_2
_geom_torsion_atom_site_label_3
_geom_torsion_atom_site_label_4
_geom_torsion_site_symmetry_1
_geom_torsion_site_symmetry_2
_geom_torsion_site_symmetry_3
_geom_torsion_site_symmetry_4
_geom_torsion
_geom_torsion_publ_flag
C9A N1 C2 C21 . . . . -152.61(15) ?
C9A N1 C2 C3 . . . . 86.67(18) ?
C4 C3 C2 N1 . . . . -65.95(19) ?
C4 C3 C2 C21 . . . . 173.30(15) ?
N1 C2 C21 C22 . . . . 136.18(19) ?
C3 C2 C21 C22 . . . . -101.6(2) ?
C8 C9 C9A C5A . . . . 1.3(3) ?
C8 C9 C9A N1 . . . . 179.83(16) ?
C2 N1 C9A C9 . . . . 117.75(18) ?
C2 N1 C9A C5A . . . . -63.7(2) ?
C7 C6 C5A C9A . . . . 1.3(3) ?
C7 C6 C5A C5 . . . . -173.76(16) ?
C9 C9A C5A C6 . . . . -2.0(2) ?
N1 C9A C5A C6 . . . . 179.46(15) ?
C9 C9A C5A C5 . . . . 172.92(15) ?
N1 C9A C5A C5 . . . . -5.6(2) ?
C4 C5 C5A C6 . . . . -120.92(18) ?
C4 C5 C5A C9A . . . . 64.2(2) ?
C5A C6 C7 C8 . . . . 0.2(3) ?
C2 C3 C4 O41 . . . . 179.13(14) ?
C2 C3 C4 C5 . . . . 57.4(2) ?
C5A C5 C4 O41 . . . . 168.18(14) ?
C5A C5 C4 C3 . . . . -70.1(2) ?
C6 C7 C8 C9 . . . . -1.0(3) ?
C9A C9 C8 C7 . . . . 0.2(3) ?
